data_4331915
loop_
_publ_author_name
'Wong, Wai-Kwok'
'Yang, Xiaoping'
'Jones, Richard A.'
'Rivers, Joseph H.'
'Lynch, Vince'
'Lo, Wing-Kit'
'Xiao, Dang'
'Oye, Michael M.'
'Holmes, Archie L.'

_publ_section_title
;
 Multinuclear Luminescent Schiff-Base Zn&#x2212;Nd Sandwich Complexes
;
_journal_issue 11
_journal_name_full 'Inorganic Chemistry'
_journal_page_first 4340
_journal_page_last 4345
_journal_paper_doi 10.1021/ic051866e
_journal_volume 45
_journal_year 2006
_chemical_formula_sum 'C46 H48 N7 Nd O21 Zn2'
_chemical_formula_weight 1309.89
_chemical_name_systematic
; 
 ? 
;
_space_group_IT_number 14
_symmetry_cell_setting monoclinic
_symmetry_space_group_name_Hall '-P 2ybc'
_symmetry_space_group_name_H-M 'P 1 21/c 1'
_atom_sites_solution_hydrogens geom
_atom_sites_solution_primary direct
_atom_sites_solution_secondary difmap
_audit_creation_method SHELXL-97
_cell_angle_alpha 90.00
_cell_angle_beta 100.2770(10)
_cell_angle_gamma 90.00
_cell_formula_units_Z 4
_cell_length_a 14.0805(9)
_cell_length_b 13.9988(9)
_cell_length_c 26.2151(17)
_cell_measurement_reflns_used CCD
_cell_measurement_temperature 293(2)
_cell_volume 5084.4(6)
_computing_structure_refinement 'SHELXL-97 (Sheldrick, 1997)'
_computing_structure_solution 'SHELXS-97 (Sheldrick, 1990)'
_diffrn_ambient_temperature 293(2)
_diffrn_measured_fraction_theta_full 0.970
_diffrn_measured_fraction_theta_max 0.970
_diffrn_measurement_device_type CCD
_diffrn_radiation_monochromator graphite
_diffrn_radiation_source 'fine-focus sealed tube'
_diffrn_radiation_type MoK\a
_diffrn_radiation_wavelength 0.71073
_diffrn_reflns_av_R_equivalents 0.0349
_diffrn_reflns_av_sigmaI/netI 0.0427
_diffrn_reflns_limit_h_max 13
_diffrn_reflns_limit_h_min -18
_diffrn_reflns_limit_k_max 17
_diffrn_reflns_limit_k_min -18
_diffrn_reflns_limit_l_max 33
_diffrn_reflns_limit_l_min -34
_diffrn_reflns_number 28889
_diffrn_reflns_theta_full 27.50
_diffrn_reflns_theta_max 27.50
_diffrn_reflns_theta_min 1.58
_exptl_absorpt_coefficient_mu 2.030
_exptl_absorpt_correction_T_max 0.6103
_exptl_absorpt_correction_T_min 0.4553
_exptl_absorpt_correction_type gaussian
_exptl_crystal_colour Yellow
_exptl_crystal_density_diffrn 1.711
_exptl_crystal_density_method 'not measured'
_exptl_crystal_description Block
_exptl_crystal_F_000 2644
_exptl_crystal_size_max 0.46
_exptl_crystal_size_mid 0.32
_exptl_crystal_size_min 0.27
_refine_diff_density_max 1.285
_refine_diff_density_min -0.785
_refine_diff_density_rms 0.080
_refine_ls_extinction_method SHELXL
_refine_ls_goodness_of_fit_ref 0.978
_refine_ls_matrix_type full
_refine_ls_number_parameters 694
_refine_ls_number_reflns 11322
_refine_ls_number_restraints 2
_refine_ls_restrained_S_all 0.983
_refine_ls_R_factor_all 0.0557
_refine_ls_R_factor_gt 0.0367
_refine_ls_shift/su_max 0.001
_refine_ls_shift/su_mean 0.000
_refine_ls_structure_factor_coef Fsqd
_refine_ls_weighting_details 'calc w=1/[\s^2^(Fo^2^)+(0.0585P)^2^+0.0000P] where P=(Fo^2^+2Fc^2^)/3'
_refine_ls_weighting_scheme calc
_refine_ls_wR_factor_gt 0.0954
_refine_ls_wR_factor_ref 0.1024
_reflns_number_gt 8215
_reflns_number_total 11322
_reflns_threshold_expression >2sigma(I)
_cod_data_source_file ic051866esup1.cif
_cod_data_source_block complex-1
_cod_depositor_comments
;
The following automatic conversions were performed:

'_symmetry_cell_setting' value 'Monoclinic' changed to 'monoclinic'
according to /home/saulius/struct/CIF-dictionaries/cif_core.dic
dictionary named 'cif_core.dic' version 2.4.2 from
2011-04-26.

'_exptl_absorpt_correction_type' value 'Gaussian'
changed to 'gaussian' according to
/home/saulius/struct/CIF-dictionaries/cif_core.dic dictionary named
'cif_core.dic' version 2.4.2 from 2011-04-26.

Automatic conversion script
Id: cif_fix_values 1891 2012-01-12 08:04:46Z andrius 
;
_cod_original_sg_symbol_H-M P2(1)/c
_cod_database_code 4331915

loop_
_symmetry_equiv_pos_as_xyz
'x, y, z'
'-x, y+1/2, -z+1/2'
'-x, -y, -z'
'x, -y-1/2, z-1/2'

loop_
_atom_site_label
_atom_site_type_symbol
_atom_site_fract_x
_atom_site_fract_y
_atom_site_fract_z
_atom_site_U_iso_or_equiv
_atom_site_adp_type
_atom_site_occupancy
_atom_site_symmetry_multiplicity
_atom_site_calc_flag
_atom_site_refinement_flags
Nd1 Nd 0.315399(13) 0.205728(15) 0.390119(7) 0.04222(7) Uani 1 1 d .
Zn1 Zn 0.11129(3) 0.34725(3) 0.397731(15) 0.04306(11) Uani 1 1 d .
Zn2 Zn 0.13261(3) 0.02693(3) 0.371073(14) 0.04067(11) Uani 1 1 d .
N2' N 0.0007(2) 0.0613(2) 0.38721(10) 0.0400(6) Uani 1 1 d .
N1' N 0.0495(2) 0.0133(2) 0.29768(10) 0.0417(7) Uani 1 1 d .
O1 O 0.23775(17) 0.30942(17) 0.44186(8) 0.0432(6) Uani 1 1 d .
O2 O 0.16444(17) 0.26883(18) 0.34562(9) 0.0457(6) Uani 1 1 d .
O3 O 0.42116(19) 0.3118(2) 0.47208(10) 0.0568(7) Uani 1 1 d .
O4 O 0.2725(2) 0.2496(2) 0.27617(10) 0.0580(7) Uani 1 1 d .
N1 N 0.0521(2) 0.3543(2) 0.46281(12) 0.0462(7) Uani 1 1 d .
N2 N -0.0243(2) 0.2996(2) 0.36644(11) 0.0426(7) Uani 1 1 d .
O1' O 0.24029(16) 0.07622(17) 0.33765(8) 0.0419(6) Uani 1 1 d .
O2' O 0.19893(17) 0.10701(17) 0.43069(8) 0.0420(6) Uani 1 1 d .
O3' O 0.41460(18) 0.0888(2) 0.32279(10) 0.0667(8) Uani 1 1 d .
O4' O 0.32100(19) 0.1353(2) 0.51594(10) 0.0580(7) Uani 1 1 d .
N3 N 0.4367(3) 0.3630(4) 0.35712(15) 0.0779(12) Uani 1 1 d .
O5 O 0.4670(2) 0.2765(3) 0.36475(13) 0.0799(10) Uani 1 1 d .
O6 O 0.3531(2) 0.3794(2) 0.36371(12) 0.0713(9) Uani 1 1 d .
O7 O 0.4857(3) 0.4255(4) 0.34339(18) 0.1354(18) Uani 1 1 d .
N4 N 0.0904(3) 0.5408(3) 0.38352(13) 0.0589(9) Uani 1 1 d .
O8 O 0.1473(3) 0.4796(2) 0.37864(14) 0.0864(10) Uani 1 1 d .
O9 O 0.1254(3) 0.6276(3) 0.38982(16) 0.1044(13) Uani 1 1 d .
O10 O 0.0088(3) 0.5299(3) 0.38601(16) 0.0998(12) Uani 1 1 d .
C1 C 0.5243(3) 0.3178(4) 0.48627(19) 0.0800(15) Uani 1 1 d .
H1A H 0.5409 0.3591 0.5157 0.120 Uiso 1 1 calc R
H1B H 0.5507 0.3430 0.4577 0.120 Uiso 1 1 calc R
H1C H 0.5503 0.2552 0.4948 0.120 Uiso 1 1 calc R
C2 C 0.3672(3) 0.3543(3) 0.50544(14) 0.0488(9) Uani 1 1 d .
C3 C 0.4052(3) 0.3947(3) 0.55196(18) 0.0723(13) Uani 1 1 d .
H3A H 0.4717 0.4000 0.5622 0.087 Uiso 1 1 calc R
C4 C 0.3433(4) 0.4277(4) 0.58399(18) 0.0810(15) Uani 1 1 d .
H4A H 0.3687 0.4533 0.6163 0.097 Uiso 1 1 calc R
C5 C 0.2466(4) 0.4229(3) 0.56855(16) 0.0718(13) Uani 1 1 d .
H5A H 0.2066 0.4458 0.5904 0.086 Uiso 1 1 calc R
C6 C 0.2046(3) 0.3839(3) 0.51998(14) 0.0499(9) Uani 1 1 d .
C7 C 0.2680(3) 0.3496(2) 0.48758(13) 0.0425(8) Uani 1 1 d .
C8 C 0.1002(3) 0.3754(3) 0.50726(15) 0.0521(10) Uani 1 1 d .
H8A H 0.0656 0.3863 0.5338 0.063 Uiso 1 1 calc R
C9 C -0.0495(3) 0.3403(3) 0.45228(15) 0.0483(9) Uani 1 1 d .
C10 C -0.1101(3) 0.3504(4) 0.48771(18) 0.0709(13) Uani 1 1 d .
H10A H -0.0844 0.3693 0.5214 0.085 Uiso 1 1 calc R
C11 C -0.2071(4) 0.3336(4) 0.4748(2) 0.0779(14) Uani 1 1 d .
H11A H -0.2463 0.3415 0.4996 0.094 Uiso 1 1 calc R
C12 C -0.2463(3) 0.3054(3) 0.4262(2) 0.0731(14) Uani 1 1 d .
H12A H -0.3125 0.2948 0.4176 0.088 Uiso 1 1 calc R
C13 C -0.1885(3) 0.2923(3) 0.38906(17) 0.0599(11) Uani 1 1 d .
H13A H -0.2157 0.2716 0.3560 0.072 Uiso 1 1 calc R
C14 C -0.0896(3) 0.3102(3) 0.40138(15) 0.0483(9) Uani 1 1 d .
C15 C -0.0479(3) 0.2715(2) 0.31910(15) 0.0474(9) Uani 1 1 d .
H15A H -0.1126 0.2576 0.3073 0.057 Uiso 1 1 calc R
C16 C 0.0166(3) 0.2596(2) 0.28273(14) 0.0438(8) Uani 1 1 d .
C17 C -0.0248(3) 0.2467(3) 0.23028(15) 0.0585(11) Uani 1 1 d .
H17A H -0.0916 0.2450 0.2206 0.070 Uiso 1 1 calc R
C18 C 0.0317(4) 0.2365(3) 0.19332(16) 0.0670(12) Uani 1 1 d .
H18A H 0.0030 0.2290 0.1588 0.080 Uiso 1 1 calc R
C19 C 0.1313(4) 0.2373(3) 0.20695(15) 0.0621(11) Uani 1 1 d .
H19A H 0.1693 0.2299 0.1816 0.074 Uiso 1 1 calc R
C20 C 0.1739(3) 0.2491(3) 0.25785(14) 0.0489(9) Uani 1 1 d .
C21 C 0.1178(3) 0.2595(2) 0.29705(13) 0.0413(8) Uani 1 1 d .
C22 C 0.3338(4) 0.2617(4) 0.23911(18) 0.0763(14) Uani 1 1 d .
H22A H 0.3999 0.2606 0.2563 0.114 Uiso 1 1 calc R
H22B H 0.3200 0.3218 0.2217 0.114 Uiso 1 1 calc R
H22C H 0.3228 0.2108 0.2142 0.114 Uiso 1 1 calc R
C22' C 0.3919(3) 0.1391(4) 0.56239(17) 0.0764(14) Uani 1 1 d .
H22D H 0.4553 0.1389 0.5536 0.115 Uiso 1 1 calc R
H22E H 0.3848 0.0846 0.5836 0.115 Uiso 1 1 calc R
H22F H 0.3833 0.1965 0.5811 0.115 Uiso 1 1 calc R
C20' C 0.2253(3) 0.1353(3) 0.52059(13) 0.0474(9) Uani 1 1 d .
C19' C 0.1918(3) 0.1504(3) 0.56661(14) 0.0585(11) Uani 1 1 d .
H19B H 0.2351 0.1611 0.5973 0.070 Uiso 1 1 calc R
C18' C 0.0929(3) 0.1494(3) 0.56659(16) 0.0615(12) Uani 1 1 d .
H18B H 0.0702 0.1614 0.5972 0.074 Uiso 1 1 calc R
C17' C 0.0304(3) 0.1314(3) 0.52310(14) 0.0518(10) Uani 1 1 d .
H17B H -0.0354 0.1308 0.5239 0.062 Uiso 1 1 calc R
C16' C 0.0625(3) 0.1132(2) 0.47524(13) 0.0421(8) Uani 1 1 d .
C21' C 0.1611(3) 0.1177(2) 0.47349(12) 0.0400(8) Uani 1 1 d .
C15' C -0.0125(3) 0.0914(3) 0.43196(14) 0.0442(8) Uani 1 1 d .
H15B H -0.0760 0.0997 0.4366 0.053 Uiso 1 1 calc R
C14' C -0.0769(3) 0.0422(3) 0.34611(14) 0.0445(8) Uani 1 1 d .
C13' C -0.1744(3) 0.0475(3) 0.34942(18) 0.0625(11) Uani 1 1 d .
H13B H -0.1929 0.0631 0.3807 0.075 Uiso 1 1 calc R
C12' C -0.2433(3) 0.0297(4) 0.3061(2) 0.0766(14) Uani 1 1 d .
H12B H -0.3083 0.0335 0.3085 0.092 Uiso 1 1 calc R
C11' C -0.2177(3) 0.0064(4) 0.2596(2) 0.0761(14) Uani 1 1 d .
H11B H -0.2653 -0.0051 0.2308 0.091 Uiso 1 1 calc R
C10' C -0.1221(3) 0.0000(3) 0.25530(16) 0.0590(10) Uani 1 1 d .
H10B H -0.1052 -0.0161 0.2237 0.071 Uiso 1 1 calc R
C9' C -0.0509(3) 0.0173(3) 0.29784(13) 0.0430(8) Uani 1 1 d .
C8' C 0.0845(3) 0.0021(3) 0.25652(14) 0.0482(9) Uani 1 1 d .
H8'A H 0.0413 -0.0065 0.2256 0.058 Uiso 1 1 calc R
C6' C 0.1858(3) 0.0016(3) 0.25406(13) 0.0445(8) Uani 1 1 d .
C5' C 0.2130(3) -0.0346(3) 0.20865(14) 0.0570(11) Uani 1 1 d .
H5'A H 0.1656 -0.0571 0.1821 0.068 Uiso 1 1 calc R
C4' C 0.3073(3) -0.0373(3) 0.20278(16) 0.0646(12) Uani 1 1 d .
H4'A H 0.3240 -0.0652 0.1734 0.078 Uiso 1 1 calc R
C3' C 0.3786(3) 0.0018(3) 0.24080(15) 0.0592(11) Uani 1 1 d .
H3'A H 0.4430 0.0008 0.2369 0.071 Uiso 1 1 calc R
C2' C 0.3526(3) 0.0421(3) 0.28441(14) 0.0501(9) Uani 1 1 d .
C7' C 0.2576(3) 0.0388(3) 0.29323(12) 0.0416(8) Uani 1 1 d .
C1' C 0.5153(3) 0.0832(4) 0.32185(18) 0.0835(16) Uani 1 1 d .
H1'A H 0.5261 0.0387 0.2957 0.125 Uiso 1 1 calc R
H1'B H 0.5490 0.0623 0.3551 0.125 Uiso 1 1 calc R
H1'C H 0.5386 0.1451 0.3142 0.125 Uiso 1 1 calc R
O13 O -0.2333(2) 0.0977(3) 0.49585(14) 0.0873(11) Uani 1 1 d .
N5 N -0.3213(3) 0.0924(3) 0.48455(18) 0.0700(10) Uani 1 1 d .
O12 O -0.3655(3) 0.0943(3) 0.43987(15) 0.1003(12) Uani 1 1 d .
O11 O -0.3690(3) 0.0855(3) 0.52055(17) 0.1027(12) Uani 1 1 d .
O4W O 0.2684(4) -0.2357(3) 0.34765(19) 0.1156(14) Uani 1 1 d D
H4WA H 0.2423 -0.1944 0.3626 0.173 Uiso 1 1 calc R
O1W O 0.43270(19) 0.0910(2) 0.43594(10) 0.0638(8) Uani 1 1 d .
H1WB H 0.4534 0.1107 0.4653 0.096 Uiso 1 1 calc R
H1WA H 0.4219 0.0839 0.4653 0.096 Uiso 1 1 d R
O2W O 0.1700(2) -0.1051(2) 0.39723(11) 0.0642(8) Uani 1 1 d .
H2WB H 0.2290 -0.1093 0.4039 0.096 Uiso 1 1 calc R
H2WA H 0.1232 -0.1408 0.3910 0.096 Uiso 1 1 d R
O3W O 0.6636(3) 0.4167(3) 0.6062(2) 0.150(2) Uani 1 1 d .
H3WB H 0.6748 0.4739 0.6041 0.225 Uiso 1 1 calc R
H3WA H 0.7283 0.4500 0.6059 0.225 Uiso 1 1 d R
C1W C 0.4054(10) -0.2587(9) 0.3043(5) 0.265(7) Uani 1 1 d D
H1WE H 0.4695 -0.2352 0.3043 0.398 Uiso 1 1 calc R
H1WC H 0.3671 -0.2509 0.2704 0.398 Uiso 1 1 calc R
H1WD H 0.4083 -0.3252 0.3134 0.398 Uiso 1 1 calc R
C2W C 0.3614(7) -0.2046(6) 0.3423(5) 0.242(7) Uani 1 1 d D
H2WD H 0.4035 -0.2089 0.3758 0.291 Uiso 1 1 calc R
H2WC H 0.3578 -0.1379 0.3322 0.291 Uiso 1 1 calc R

loop_
_atom_site_aniso_label
_atom_site_aniso_U_11
_atom_site_aniso_U_22
_atom_site_aniso_U_33
_atom_site_aniso_U_23
_atom_site_aniso_U_13
_atom_site_aniso_U_12
Nd1 0.02765(11) 0.05535(14) 0.04403(12) -0.00563(9) 0.00737(8) -0.00397(9)
Zn1 0.0376(2) 0.0505(3) 0.0411(2) 0.00101(18) 0.00696(17) -0.00084(19)
Zn2 0.0335(2) 0.0501(2) 0.0396(2) 0.00051(17) 0.00959(17) -0.00020(18)
N2' 0.0359(16) 0.0413(16) 0.0440(16) 0.0049(13) 0.0106(13) 0.0023(13)
N1' 0.0378(16) 0.0450(17) 0.0414(16) -0.0005(13) 0.0051(13) -0.0001(14)
O1 0.0372(14) 0.0539(15) 0.0374(12) -0.0064(11) 0.0041(10) -0.0027(11)
O2 0.0365(13) 0.0624(16) 0.0369(12) -0.0032(11) 0.0027(10) 0.0016(12)
O3 0.0355(15) 0.077(2) 0.0566(16) -0.0114(14) 0.0049(12) -0.0044(13)
O4 0.0515(17) 0.0771(19) 0.0484(15) -0.0012(13) 0.0170(13) -0.0034(15)
N1 0.0451(18) 0.0453(18) 0.0498(18) 0.0045(14) 0.0132(14) 0.0051(15)
N2 0.0370(17) 0.0383(16) 0.0521(18) 0.0047(13) 0.0071(13) 0.0025(13)
O1' 0.0335(13) 0.0544(15) 0.0406(13) -0.0057(11) 0.0143(10) -0.0034(11)
O2' 0.0422(14) 0.0513(14) 0.0356(12) -0.0003(10) 0.0152(10) -0.0042(12)
O3' 0.0316(14) 0.114(3) 0.0580(17) -0.0176(16) 0.0177(13) -0.0052(16)
O4' 0.0512(17) 0.0711(19) 0.0496(15) -0.0072(13) 0.0034(13) -0.0051(15)
N3 0.071(3) 0.101(4) 0.067(2) -0.010(2) 0.026(2) -0.039(3)
O5 0.054(2) 0.109(3) 0.082(2) -0.019(2) 0.0270(17) -0.020(2)
O6 0.061(2) 0.083(2) 0.071(2) 0.0065(16) 0.0160(16) -0.0190(17)
O7 0.124(4) 0.146(4) 0.151(4) 0.003(3) 0.064(3) -0.081(3)
N4 0.056(2) 0.072(3) 0.0483(19) 0.0194(17) 0.0068(17) 0.011(2)
O8 0.101(3) 0.065(2) 0.102(3) 0.0107(19) 0.043(2) -0.005(2)
O9 0.119(3) 0.067(2) 0.118(3) 0.003(2) -0.004(2) -0.009(2)
O10 0.103(3) 0.077(3) 0.118(3) 0.013(2) 0.016(3) 0.004(2)
C1 0.035(2) 0.121(4) 0.079(3) -0.010(3) -0.001(2) -0.011(3)
C2 0.048(2) 0.048(2) 0.048(2) -0.0058(17) 0.0012(17) -0.0056(18)
C3 0.059(3) 0.077(3) 0.073(3) -0.019(2) -0.008(2) -0.001(2)
C4 0.081(4) 0.094(4) 0.061(3) -0.037(3) -0.006(3) 0.003(3)
C5 0.080(3) 0.078(3) 0.057(3) -0.026(2) 0.011(2) 0.012(3)
C6 0.056(2) 0.047(2) 0.046(2) -0.0062(16) 0.0059(18) 0.0060(19)
C7 0.048(2) 0.040(2) 0.0386(18) -0.0005(15) 0.0050(16) -0.0022(17)
C8 0.063(3) 0.047(2) 0.051(2) -0.0018(17) 0.023(2) 0.009(2)
C9 0.045(2) 0.042(2) 0.062(2) 0.0089(17) 0.0190(18) 0.0075(18)
C10 0.061(3) 0.084(3) 0.074(3) 0.008(2) 0.030(2) 0.009(3)
C11 0.065(3) 0.089(4) 0.092(4) 0.016(3) 0.046(3) 0.009(3)
C12 0.045(3) 0.078(3) 0.104(4) 0.021(3) 0.033(3) 0.003(2)
C13 0.044(2) 0.057(3) 0.078(3) 0.015(2) 0.012(2) 0.001(2)
C14 0.042(2) 0.041(2) 0.063(2) 0.0125(17) 0.0103(18) 0.0020(17)
C15 0.038(2) 0.040(2) 0.059(2) 0.0048(17) -0.0051(17) 0.0034(16)
C16 0.043(2) 0.0384(19) 0.047(2) 0.0038(15) 0.0004(16) -0.0016(16)
C17 0.055(3) 0.060(3) 0.053(2) 0.007(2) -0.009(2) -0.006(2)
C18 0.078(3) 0.076(3) 0.040(2) 0.000(2) -0.008(2) -0.011(3)
C19 0.079(3) 0.067(3) 0.039(2) -0.0014(18) 0.008(2) -0.008(2)
C20 0.050(2) 0.051(2) 0.044(2) 0.0051(17) 0.0047(17) -0.0036(19)
C21 0.046(2) 0.0376(19) 0.0380(18) 0.0014(14) 0.0011(15) -0.0003(16)
C22 0.073(3) 0.096(4) 0.069(3) 0.011(3) 0.037(3) 0.003(3)
C22' 0.071(3) 0.082(3) 0.067(3) -0.002(2) -0.014(2) -0.008(3)
C20' 0.054(2) 0.045(2) 0.045(2) 0.0007(16) 0.0139(17) -0.0014(18)
C19' 0.078(3) 0.059(3) 0.038(2) 0.0006(17) 0.011(2) -0.005(2)
C18' 0.087(3) 0.057(3) 0.050(2) 0.0005(19) 0.037(2) -0.004(2)
C17' 0.063(3) 0.049(2) 0.050(2) 0.0015(17) 0.030(2) 0.000(2)
C16' 0.049(2) 0.0377(19) 0.0441(19) 0.0047(15) 0.0202(17) 0.0019(17)
C21' 0.049(2) 0.0359(18) 0.0374(18) 0.0021(14) 0.0138(16) -0.0012(16)
C15' 0.036(2) 0.045(2) 0.054(2) 0.0082(16) 0.0180(17) 0.0033(16)
C14' 0.0338(19) 0.039(2) 0.061(2) 0.0081(16) 0.0076(17) -0.0006(16)
C13' 0.046(2) 0.064(3) 0.082(3) 0.001(2) 0.023(2) 0.001(2)
C12' 0.030(2) 0.090(4) 0.107(4) 0.004(3) 0.003(2) 0.001(2)
C11' 0.043(3) 0.086(4) 0.091(4) -0.003(3) -0.012(2) -0.004(2)
C10' 0.046(2) 0.067(3) 0.060(2) -0.002(2) -0.0004(19) -0.006(2)
C9' 0.0363(19) 0.042(2) 0.049(2) 0.0032(16) 0.0044(16) -0.0052(16)
C8' 0.049(2) 0.051(2) 0.042(2) -0.0025(16) 0.0011(17) -0.0051(18)
C6' 0.048(2) 0.047(2) 0.0413(19) -0.0036(16) 0.0152(16) -0.0062(17)
C5' 0.069(3) 0.059(3) 0.046(2) -0.0108(18) 0.020(2) -0.013(2)
C4' 0.080(3) 0.069(3) 0.053(2) -0.012(2) 0.034(2) -0.006(2)
C3' 0.055(3) 0.073(3) 0.058(2) -0.004(2) 0.031(2) -0.001(2)
C2' 0.046(2) 0.061(2) 0.045(2) -0.0047(17) 0.0137(17) 0.0011(19)
C7' 0.042(2) 0.049(2) 0.0375(18) 0.0002(15) 0.0159(15) -0.0001(17)
C1' 0.038(2) 0.140(5) 0.075(3) -0.003(3) 0.017(2) 0.004(3)
O13 0.0451(19) 0.096(3) 0.111(3) 0.026(2) -0.0110(18) -0.0051(18)
N5 0.063(3) 0.057(2) 0.086(3) 0.009(2) 0.002(2) 0.003(2)
O12 0.094(3) 0.100(3) 0.089(3) 0.007(2) -0.031(2) -0.002(2)
O11 0.090(3) 0.087(3) 0.136(3) 0.007(2) 0.032(3) 0.018(2)
O4W 0.115(4) 0.090(3) 0.149(4) -0.005(3) 0.043(3) 0.016(3)
O1W 0.0540(17) 0.088(2) 0.0481(15) 0.0036(14) 0.0065(13) 0.0094(16)
O2W 0.0557(18) 0.0568(17) 0.0765(19) 0.0111(14) 0.0020(15) 0.0038(14)
O3W 0.125(4) 0.090(3) 0.217(6) -0.007(3) -0.017(4) -0.030(3)
C1W 0.307(18) 0.271(15) 0.270(15) 0.055(12) 0.194(14) 0.076(13)
C2W 0.211(13) 0.122(8) 0.44(2) 0.095(10) 0.170(14) 0.062(8)

loop_
_atom_type_symbol
_atom_type_description
_atom_type_scat_dispersion_real
_atom_type_scat_dispersion_imag
_atom_type_scat_source
C C 0.0033 0.0016 'International Tables Vol C Tables 4.2.6.8 and 6.1.1.4'
H H 0.0000 0.0000 'International Tables Vol C Tables 4.2.6.8 and 6.1.1.4'
N N 0.0061 0.0033 'International Tables Vol C Tables 4.2.6.8 and 6.1.1.4'
O O 0.0106 0.0060 'International Tables Vol C Tables 4.2.6.8 and 6.1.1.4'
Zn Zn 0.2839 1.4301 'International Tables Vol C Tables 4.2.6.8 and 6.1.1.4'
Nd Nd -0.1943 3.0179 'International Tables Vol C Tables 4.2.6.8 and 6.1.1.4'

loop_
_geom_angle_atom_site_label_1
_geom_angle_atom_site_label_2
_geom_angle_atom_site_label_3
_geom_angle
O1 Nd1 O2 66.18(8)
O1 Nd1 O1' 125.86(8)
O2 Nd1 O1' 74.85(8)
O1 Nd1 O1W 117.17(9)
O2 Nd1 O1W 159.46(9)
O1' Nd1 O1W 88.60(9)
O1 Nd1 O2' 72.21(8)
O2 Nd1 O2' 79.67(8)
O1' Nd1 O2' 64.85(7)
O1W Nd1 O2' 82.34(9)
O1 Nd1 O5 113.77(10)
O2 Nd1 O5 116.12(11)
O1' Nd1 O5 116.59(9)
O1W Nd1 O5 81.97(12)
O2' Nd1 O5 164.19(11)
O1 Nd1 O6 73.68(9)
O2 Nd1 O6 74.50(9)
O1' Nd1 O6 129.84(9)
O1W Nd1 O6 126.01(10)
O2' Nd1 O6 143.29(9)
O5 Nd1 O6 49.34(12)
O1 Nd1 O3 58.46(8)
O2 Nd1 O3 118.62(8)
O1' Nd1 O3 162.76(8)
O1W Nd1 O3 75.73(9)
O2' Nd1 O3 105.25(7)
O5 Nd1 O3 68.88(9)
O6 Nd1 O3 66.75(9)
O1 Nd1 O3' 176.31(9)
O2 Nd1 O3' 112.80(8)
O1' Nd1 O3' 56.19(7)
O1W Nd1 O3' 65.12(9)
O2' Nd1 O3' 111.28(8)
O5 Nd1 O3' 63.21(10)
O6 Nd1 O3' 102.65(10)
O3 Nd1 O3' 120.67(8)
O1 Nd1 N3 93.43(11)
O2 Nd1 N3 95.16(12)
O1' Nd1 N3 127.02(9)
O1W Nd1 N3 104.61(12)
O2' Nd1 N3 165.63(11)
O5 Nd1 N3 25.09(11)
O6 Nd1 N3 24.24(11)
O3 Nd1 N3 65.31(9)
O3' Nd1 N3 83.09(11)
O1 Nd1 Zn1 33.23(6)
O2 Nd1 Zn1 33.02(5)
O1' Nd1 Zn1 100.16(5)
O1W Nd1 Zn1 145.38(6)
O2' Nd1 Zn1 71.69(6)
O5 Nd1 Zn1 121.73(10)
O6 Nd1 Zn1 72.41(7)
O3 Nd1 Zn1 89.19(6)
O3' Nd1 Zn1 145.81(6)
N3 Nd1 Zn1 96.64(11)
O1 Nd1 Zn2 96.57(6)
O2 Nd1 Zn2 68.64(6)
O1' Nd1 Zn2 32.48(5)
O1W Nd1 Zn2 90.87(7)
O2' Nd1 Zn2 33.42(5)
O5 Nd1 Zn2 148.79(8)
O6 Nd1 Zn2 142.58(7)
O3 Nd1 Zn2 138.57(6)
O3' Nd1 Zn2 86.17(6)
N3 Nd1 Zn2 155.21(8)
Zn1 Nd1 Zn2 80.028(11)
O2 Zn1 O8 101.21(13)
O2 Zn1 O1 81.24(9)
O8 Zn1 O1 98.59(14)
O2 Zn1 N1 149.41(11)
O8 Zn1 N1 108.92(13)
O1 Zn1 N1 89.06(11)
O2 Zn1 N2 89.03(11)
O8 Zn1 N2 117.34(14)
O1 Zn1 N2 143.99(11)
N1 Zn1 N2 81.92(12)
O2 Zn1 Nd1 40.92(7)
O8 Zn1 Nd1 105.06(11)
O1 Zn1 Nd1 40.40(6)
N1 Zn1 Nd1 122.41(9)
N2 Zn1 Nd1 120.30(8)
O1' Zn2 O2W 107.06(11)
O1' Zn2 O2' 82.26(9)
O2W Zn2 O2' 100.97(11)
O1' Zn2 N2' 143.06(11)
O2W Zn2 N2' 109.88(11)
O2' Zn2 N2' 91.21(10)
O1' Zn2 N1' 88.38(10)
O2W Zn2 N1' 107.60(12)
O2' Zn2 N1' 151.41(11)
N2' Zn2 N1' 80.19(11)
O1' Zn2 Nd1 40.10(6)
O2W Zn2 Nd1 117.39(8)
O2' Zn2 Nd1 43.61(6)
N2' Zn2 Nd1 117.92(8)
N1' Zn2 Nd1 117.94(8)
C15' N2' C14' 122.4(3)
C15' N2' Zn2 123.5(2)
C14' N2' Zn2 114.0(2)
C8' N1' C9' 123.1(3)
C8' N1' Zn2 123.9(3)
C9' N1' Zn2 113.1(2)
C7 O1 Zn1 121.1(2)
C7 O1 Nd1 132.0(2)
Zn1 O1 Nd1 106.37(9)
C21 O2 Zn1 121.8(2)
C21 O2 Nd1 132.1(2)
Zn1 O2 Nd1 106.06(10)
C2 O3 C1 117.0(3)
C2 O3 Nd1 115.6(2)
C1 O3 Nd1 127.0(3)
C20 O4 C22 117.2(3)
C8 N1 C9 124.2(3)
C8 N1 Zn1 123.3(3)
C9 N1 Zn1 112.3(2)
C15 N2 C14 124.7(3)
C15 N2 Zn1 123.1(3)
C14 N2 Zn1 111.9(2)
C7' O1' Zn2 121.0(2)
C7' O1' Nd1 131.5(2)
Zn2 O1' Nd1 107.42(9)
C21' O2' Zn2 121.1(2)
C21' O2' Nd1 132.9(2)
Zn2 O2' Nd1 102.97(8)
C2' O3' C1' 117.8(3)
C2' O3' Nd1 113.4(2)
C1' O3' Nd1 128.5(3)
C20' O4' C22' 118.1(3)
O7 N3 O6 120.9(6)
O7 N3 O5 122.5(5)
O6 N3 O5 116.6(4)
O7 N3 Nd1 179.2(4)
O6 N3 Nd1 59.6(2)
O5 N3 Nd1 57.0(2)
N3 O5 Nd1 97.9(3)
N3 O6 Nd1 96.2(3)
O10 N4 O8 126.4(5)
O10 N4 O9 117.7(4)
O8 N4 O9 115.8(4)
N4 O8 Zn1 115.5(3)
C3 C2 O3 124.6(4)
C3 C2 C7 122.0(4)
O3 C2 C7 113.3(3)
C2 C3 C4 119.3(4)
C5 C4 C3 120.6(4)
C4 C5 C6 121.7(4)
C5 C6 C7 117.5(4)
C5 C6 C8 118.8(4)
C7 C6 C8 123.6(3)
O1 C7 C2 117.8(3)
O1 C7 C6 123.3(3)
C2 C7 C6 118.8(3)
N1 C8 C6 125.5(3)
C10 C9 C14 118.4(4)
C10 C9 N1 125.3(4)
C14 C9 N1 116.3(3)
C11 C10 C9 121.9(5)
C12 C11 C10 120.2(4)
C11 C12 C13 120.5(5)
C12 C13 C14 120.0(4)
C13 C14 C9 119.0(4)
C13 C14 N2 124.6(4)
C9 C14 N2 116.4(3)
N2 C15 C16 126.1(4)
C17 C16 C21 118.9(4)
C17 C16 C15 117.6(4)
C21 C16 C15 123.5(3)
C18 C17 C16 121.0(4)
C17 C18 C19 120.5(4)
C20 C19 C18 119.9(4)
C19 C20 O4 125.1(4)
C19 C20 C21 121.1(4)
O4 C20 C21 113.8(3)
O2 C21 C16 123.9(3)
O2 C21 C20 117.6(3)
C16 C21 C20 118.5(3)
O4' C20' C19' 124.6(4)
O4' C20' C21' 114.0(3)
C19' C20' C21' 121.4(4)
C20' C19' C18' 119.5(4)
C17' C18' C19' 120.6(3)
C18' C17' C16' 121.4(4)
C21' C16' C17' 119.4(3)
C21' C16' C15' 125.3(3)
C17' C16' C15' 115.3(3)
O2' C21' C16' 124.8(3)
O2' C21' C20' 117.7(3)
C16' C21' C20' 117.5(3)
N2' C15' C16' 125.5(3)
C13' C14' N2' 125.3(3)
C13' C14' C9' 118.8(4)
N2' C14' C9' 115.9(3)
C12' C13' C14' 119.7(4)
C11' C12' C13' 121.2(4)
C12' C11' C10' 120.3(4)
C11' C10' C9' 120.2(4)
C10' C9' N1' 124.9(3)
C10' C9' C14' 119.8(3)
N1' C9' C14' 115.3(3)
N1' C8' C6' 125.1(3)
C7' C6' C5' 118.8(3)
C7' C6' C8' 123.7(3)
C5' C6' C8' 117.4(3)
C4' C5' C6' 121.5(4)
C5' C4' C3' 120.0(4)
C2' C3' C4' 119.2(4)
O3' C2' C3' 124.9(4)
O3' C2' C7' 113.4(3)
C3' C2' C7' 121.7(4)
O1' C7' C2' 117.3(3)
O1' C7' C6' 124.1(3)
C2' C7' C6' 118.4(3)
O13 N5 O12 123.4(5)
O13 N5 O11 118.5(5)
O12 N5 O11 118.1(5)
O4W C2W C1W 114.8(10)

loop_
_geom_bond_atom_site_label_1
_geom_bond_atom_site_label_2
_geom_bond_distance
Nd1 O1 2.381(2)
Nd1 O2 2.403(2)
Nd1 O1' 2.404(2)
Nd1 O1W 2.458(3)
Nd1 O2' 2.520(2)
Nd1 O5 2.546(3)
Nd1 O6 2.608(3)
Nd1 O3 2.810(3)
Nd1 O3' 2.937(3)
Nd1 N3 3.006(4)
Nd1 Zn1 3.5255(5)
Nd1 Zn2 3.5609(5)
Zn1 O2 1.999(2)
Zn1 O8 2.008(3)
Zn1 O1 2.014(2)
Zn1 N1 2.031(3)
Zn1 N2 2.050(3)
Zn2 O1' 2.004(2)
Zn2 O2W 2.009(3)
Zn2 O2' 2.013(2)
Zn2 N2' 2.034(3)
Zn2 N1' 2.075(3)
N2' C15' 1.291(4)
N2' C14' 1.417(4)
N1' C8' 1.274(4)
N1' C9' 1.416(4)
O1 C7 1.324(4)
O2 C21 1.331(4)
O3 C2 1.390(4)
O3 C1 1.436(5)
O4 C20 1.386(5)
O4 C22 1.420(5)
N1 C8 1.274(5)
N1 C9 1.421(5)
N2 C15 1.287(5)
N2 C14 1.417(5)
O1' C7' 1.339(4)
O2' C21' 1.334(4)
O3' C2' 1.374(4)
O3' C1' 1.424(5)
O4' C20' 1.374(4)
O4' C22' 1.431(5)
N3 O7 1.209(5)
N3 O6 1.242(5)
N3 O5 1.287(5)
N4 O10 1.173(5)
N4 O8 1.195(5)
N4 O9 1.310(5)
C2 C3 1.364(5)
C2 C7 1.393(5)
C3 C4 1.393(6)
C4 C5 1.351(6)
C5 C6 1.414(5)
C6 C7 1.421(5)
C6 C8 1.453(5)
C9 C10 1.376(5)
C9 C14 1.417(5)
C10 C11 1.368(7)
C11 C12 1.356(7)
C12 C13 1.387(6)
C13 C14 1.395(5)
C15 C16 1.438(5)
C16 C17 1.406(5)
C16 C21 1.408(5)
C17 C18 1.366(6)
C18 C19 1.385(6)
C19 C20 1.372(5)
C20 C21 1.410(5)
C20' C19' 1.388(5)
C20' C21' 1.416(5)
C19' C18' 1.393(6)
C18' C17' 1.334(6)
C17' C16' 1.430(5)
C16' C21' 1.399(5)
C16' C15' 1.438(5)
C14' C13' 1.393(5)
C14' C9' 1.422(5)
C13' C12' 1.379(6)
C12' C11' 1.371(7)
C11' C10' 1.374(6)
C10' C9' 1.381(5)
C8' C6' 1.439(5)
C6' C7' 1.406(5)
C6' C5' 1.408(5)
C5' C4' 1.365(6)
C4' C3' 1.395(6)
C3' C2' 1.382(5)
C2' C7' 1.398(5)
O13 N5 1.224(5)
N5 O12 1.225(5)
N5 O11 1.256(5)
O4W C2W 1.411(8)
C1W C2W 1.474(8)

loop_
_geom_torsion_atom_site_label_1
_geom_torsion_atom_site_label_2
_geom_torsion_atom_site_label_3
_geom_torsion_atom_site_label_4
_geom_torsion
O1 Nd1 Zn1 O2 175.38(15)
O1' Nd1 Zn1 O2 -40.28(12)
O1W Nd1 Zn1 O2 -142.74(17)
O2' Nd1 Zn1 O2 -99.34(12)
O5 Nd1 Zn1 O2 89.91(14)
O6 Nd1 Zn1 O2 88.48(13)
O3 Nd1 Zn1 O2 154.29(12)
O3' Nd1 Zn1 O2 1.80(15)
N3 Nd1 Zn1 O2 89.26(13)
Zn2 Nd1 Zn1 O2 -65.91(11)
O1 Nd1 Zn1 O8 85.55(15)
O2 Nd1 Zn1 O8 -89.83(16)
O1' Nd1 Zn1 O8 -130.11(12)
O1W Nd1 Zn1 O8 127.43(17)
O2' Nd1 Zn1 O8 170.83(12)
O5 Nd1 Zn1 O8 0.08(15)
O6 Nd1 Zn1 O8 -1.35(13)
O3 Nd1 Zn1 O8 64.46(12)
O3' Nd1 Zn1 O8 -88.03(15)
N3 Nd1 Zn1 O8 -0.57(13)
Zn2 Nd1 Zn1 O8 -155.73(11)
O2 Nd1 Zn1 O1 -175.38(15)
O1' Nd1 Zn1 O1 144.34(12)
O1W Nd1 Zn1 O1 41.88(16)
O2' Nd1 Zn1 O1 85.28(12)
O5 Nd1 Zn1 O1 -85.47(14)
O6 Nd1 Zn1 O1 -86.90(13)
O3 Nd1 Zn1 O1 -21.09(12)
O3' Nd1 Zn1 O1 -173.58(15)
N3 Nd1 Zn1 O1 -86.12(13)
Zn2 Nd1 Zn1 O1 118.72(10)
O1 Nd1 Zn1 N1 -39.11(15)
O2 Nd1 Zn1 N1 145.51(15)
O1' Nd1 Zn1 N1 105.23(12)
O1W Nd1 Zn1 N1 2.77(17)
O2' Nd1 Zn1 N1 46.17(12)
O5 Nd1 Zn1 N1 -124.58(14)
O6 Nd1 Zn1 N1 -126.01(13)
O3 Nd1 Zn1 N1 -60.20(12)
O3' Nd1 Zn1 N1 147.31(15)
N3 Nd1 Zn1 N1 -125.23(13)
Zn2 Nd1 Zn1 N1 79.61(11)
O1 Nd1 Zn1 N2 -139.38(14)
O2 Nd1 Zn1 N2 45.25(14)
O1' Nd1 Zn1 N2 4.96(11)
O1W Nd1 Zn1 N2 -97.50(16)
O2' Nd1 Zn1 N2 -54.10(11)
O5 Nd1 Zn1 N2 135.16(13)
O6 Nd1 Zn1 N2 133.72(12)
O3 Nd1 Zn1 N2 -160.47(11)
O3' Nd1 Zn1 N2 47.04(14)
N3 Nd1 Zn1 N2 134.50(12)
Zn2 Nd1 Zn1 N2 -20.66(9)
O1 Nd1 Zn2 O1' 156.50(12)
O2 Nd1 Zn2 O1' 95.28(12)
O1W Nd1 Zn2 O1' -86.02(13)
O2' Nd1 Zn2 O1' -160.65(15)
O5 Nd1 Zn2 O1' -10.2(2)
O6 Nd1 Zn2 O1' 84.86(16)
O3 Nd1 Zn2 O1' -155.20(14)
O3' Nd1 Zn2 O1' -21.03(12)
N3 Nd1 Zn2 O1' 43.3(3)
Zn1 Nd1 Zn2 O1' 127.56(11)
O1 Nd1 Zn2 O2W -119.38(11)
O2 Nd1 Zn2 O2W 179.41(11)
O1' Nd1 Zn2 O2W 84.13(14)
O1W Nd1 Zn2 O2W -1.90(11)
O2' Nd1 Zn2 O2W -76.52(14)
O5 Nd1 Zn2 O2W 73.9(2)
O6 Nd1 Zn2 O2W 168.98(15)
O3 Nd1 Zn2 O2W -71.08(13)
O3' Nd1 Zn2 O2W 63.10(11)
N3 Nd1 Zn2 O2W 127.5(3)
Zn1 Nd1 Zn2 O2W -148.31(9)
O1 Nd1 Zn2 O2' -42.85(11)
O2 Nd1 Zn2 O2' -104.07(12)
O1' Nd1 Zn2 O2' 160.65(15)
O1W Nd1 Zn2 O2' 74.63(12)
O5 Nd1 Zn2 O2' 150.5(2)
O6 Nd1 Zn2 O2' -114.49(15)
O3 Nd1 Zn2 O2' 5.45(13)
O3' Nd1 Zn2 O2' 139.62(12)
N3 Nd1 Zn2 O2' -156.0(3)
Zn1 Nd1 Zn2 O2' -71.79(10)
O1 Nd1 Zn2 N2' 15.70(11)
O2 Nd1 Zn2 N2' -45.52(10)
O1' Nd1 Zn2 N2' -140.80(14)
O1W Nd1 Zn2 N2' 133.18(11)
O2' Nd1 Zn2 N2' 58.55(13)
O5 Nd1 Zn2 N2' -151.0(2)
O6 Nd1 Zn2 N2' -55.94(15)
O3 Nd1 Zn2 N2' 64.00(12)
O3' Nd1 Zn2 N2' -161.83(11)
N3 Nd1 Zn2 N2' -97.5(3)
Zn1 Nd1 Zn2 N2' -13.23(9)
O1 Nd1 Zn2 N1' 109.30(11)
O2 Nd1 Zn2 N1' 48.09(11)
O1' Nd1 Zn2 N1' -47.19(14)
O1W Nd1 Zn2 N1' -133.22(11)
O2' Nd1 Zn2 N1' 152.16(14)
O5 Nd1 Zn2 N1' -57.4(2)
O6 Nd1 Zn2 N1' 37.66(15)
O3 Nd1 Zn2 N1' 157.60(12)
O3' Nd1 Zn2 N1' -68.22(11)
N3 Nd1 Zn2 N1' -3.8(3)
Zn1 Nd1 Zn2 N1' 80.37(9)
O1' Zn2 N2' C15' -100.1(3)
O2W Zn2 N2' C15' 80.8(3)
O2' Zn2 N2' C15' -21.4(3)
N1' Zn2 N2' C15' -173.9(3)
Nd1 Zn2 N2' C15' -57.4(3)
O1' Zn2 N2' C14' 84.7(3)
O2W Zn2 N2' C14' -94.5(2)
O2' Zn2 N2' C14' 163.4(2)
N1' Zn2 N2' C14' 10.8(2)
Nd1 Zn2 N2' C14' 127.3(2)
O1' Zn2 N1' C8' 25.4(3)
O2W Zn2 N1' C8' -82.0(3)
O2' Zn2 N1' C8' 95.9(4)
N2' Zn2 N1' C8' 170.1(3)
Nd1 Zn2 N1' C8' 53.6(3)
O1' Zn2 N1' C9' -154.9(2)
O2W Zn2 N1' C9' 97.7(2)
O2' Zn2 N1' C9' -84.4(3)
N2' Zn2 N1' C9' -10.2(2)
Nd1 Zn2 N1' C9' -126.7(2)
O2 Zn1 O1 C7 169.5(3)
O8 Zn1 O1 C7 69.3(3)
N1 Zn1 O1 C7 -39.7(3)
N2 Zn1 O1 C7 -114.5(3)
Nd1 Zn1 O1 C7 172.5(3)
O2 Zn1 O1 Nd1 -3.06(10)
O8 Zn1 O1 Nd1 -103.18(13)
N1 Zn1 O1 Nd1 147.82(12)
N2 Zn1 O1 Nd1 72.98(19)
O2 Nd1 O1 C7 -168.6(3)
O1' Nd1 O1 C7 143.5(3)
O1W Nd1 O1 C7 33.8(3)
O2' Nd1 O1 C7 105.1(3)
O5 Nd1 O1 C7 -59.3(3)
O6 Nd1 O1 C7 -88.7(3)
O3 Nd1 O1 C7 -16.4(3)
O3' Nd1 O1 C7 -93.8(12)
N3 Nd1 O1 C7 -74.5(3)
Zn1 Nd1 O1 C7 -171.4(3)
Zn2 Nd1 O1 C7 128.2(3)
O2 Nd1 O1 Zn1 2.75(9)
O1' Nd1 O1 Zn1 -45.07(14)
O1W Nd1 O1 Zn1 -154.77(10)
O2' Nd1 O1 Zn1 -83.56(10)
O5 Nd1 O1 Zn1 112.11(13)
O6 Nd1 O1 Zn1 82.67(11)
O3 Nd1 O1 Zn1 155.03(14)
O3' Nd1 O1 Zn1 77.6(12)
N3 Nd1 O1 Zn1 96.88(12)
Zn2 Nd1 O1 Zn1 -60.40(9)
O8 Zn1 O2 C21 -79.8(3)
O1 Zn1 O2 C21 -176.9(3)
N1 Zn1 O2 C21 110.1(3)
N2 Zn1 O2 C21 37.9(3)
Nd1 Zn1 O2 C21 -180.0(3)
O8 Zn1 O2 Nd1 100.12(14)
O1 Zn1 O2 Nd1 3.03(10)
N1 Zn1 O2 Nd1 -69.9(2)
N2 Zn1 O2 Nd1 -142.18(11)
O1 Nd1 O2 C21 177.2(3)
O1' Nd1 O2 C21 -41.3(3)
O1W Nd1 O2 C21 -78.7(4)
O2' Nd1 O2 C21 -107.8(3)
O5 Nd1 O2 C21 71.3(3)
O6 Nd1 O2 C21 98.5(3)
O3 Nd1 O2 C21 150.3(3)
O3' Nd1 O2 C21 1.0(3)
N3 Nd1 O2 C21 85.7(3)
Zn1 Nd1 O2 C21 180.0(4)
Zn2 Nd1 O2 C21 -74.9(3)
O1 Nd1 O2 Zn1 -2.77(9)
O1' Nd1 O2 Zn1 138.75(12)
O1W Nd1 O2 Zn1 101.4(2)
O2' Nd1 O2 Zn1 72.22(10)
O5 Nd1 O2 Zn1 -108.68(12)
O6 Nd1 O2 Zn1 -81.44(12)
O3 Nd1 O2 Zn1 -29.62(14)
O3' Nd1 O2 Zn1 -178.90(9)
N3 Nd1 O2 Zn1 -94.25(12)
Zn2 Nd1 O2 Zn1 105.11(10)
O1 Nd1 O3 C2 12.3(2)
O2 Nd1 O3 C2 41.3(3)
O1' Nd1 O3 C2 -97.7(3)
O1W Nd1 O3 C2 -122.8(3)
O2' Nd1 O3 C2 -45.1(3)
O5 Nd1 O3 C2 150.4(3)
O6 Nd1 O3 C2 96.8(3)
O3' Nd1 O3 C2 -171.9(2)
N3 Nd1 O3 C2 123.4(3)
Zn1 Nd1 O3 C2 25.7(2)
Zn2 Nd1 O3 C2 -48.2(3)
O1 Nd1 O3 C1 -175.2(4)
O2 Nd1 O3 C1 -146.2(3)
O1' Nd1 O3 C1 74.9(4)
O1W Nd1 O3 C1 49.7(3)
O2' Nd1 O3 C1 127.4(3)
O5 Nd1 O3 C1 -37.1(3)
O6 Nd1 O3 C1 -90.6(3)
O3' Nd1 O3 C1 0.6(4)
N3 Nd1 O3 C1 -64.1(4)
Zn1 Nd1 O3 C1 -161.8(3)
Zn2 Nd1 O3 C1 124.3(3)
O2 Zn1 N1 C8 100.4(4)
O8 Zn1 N1 C8 -69.2(3)
O1 Zn1 N1 C8 29.5(3)
N2 Zn1 N1 C8 174.6(3)
Nd1 Zn1 N1 C8 53.7(3)
O2 Zn1 N1 C9 -84.0(3)
O8 Zn1 N1 C9 106.3(3)
O1 Zn1 N1 C9 -154.9(2)
N2 Zn1 N1 C9 -9.9(2)
Nd1 Zn1 N1 C9 -130.8(2)
O2 Zn1 N2 C15 -25.9(3)
O8 Zn1 N2 C15 76.3(3)
O1 Zn1 N2 C15 -99.5(3)
N1 Zn1 N2 C15 -176.6(3)
Nd1 Zn1 N2 C15 -53.6(3)
O2 Zn1 N2 C14 159.8(2)
O8 Zn1 N2 C14 -98.0(3)
O1 Zn1 N2 C14 86.3(3)
N1 Zn1 N2 C14 9.2(2)
Nd1 Zn1 N2 C14 132.1(2)
O2W Zn2 O1' C7' 69.1(3)
O2' Zn2 O1' C7' 168.3(3)
N2' Zn2 O1' C7' -110.0(3)
N1' Zn2 O1' C7' -38.8(3)
Nd1 Zn2 O1' C7' -178.4(3)
O2W Zn2 O1' Nd1 -112.50(12)
O2' Zn2 O1' Nd1 -13.33(10)
N2' Zn2 O1' Nd1 68.31(19)
N1' Zn2 O1' Nd1 139.58(12)
O1 Nd1 O1' C7' 148.9(3)
O2 Nd1 O1' C7' 104.2(3)
O1W Nd1 O1' C7' -88.1(3)
O2' Nd1 O1' C7' -170.3(3)
O5 Nd1 O1' C7' -7.8(3)
O6 Nd1 O1' C7' 50.1(3)
O3 Nd1 O1' C7' -112.4(3)
O3' Nd1 O1' C7' -27.4(3)
N3 Nd1 O1' C7' 19.2(3)
Zn1 Nd1 O1' C7' 125.6(3)
Zn2 Nd1 O1' C7' 178.1(4)
O1 Nd1 O1' Zn2 -29.26(15)
O2 Nd1 O1' Zn2 -73.88(10)
O1W Nd1 O1' Zn2 93.82(11)
O2' Nd1 O1' Zn2 11.63(9)
O5 Nd1 O1' Zn2 174.12(12)
O6 Nd1 O1' Zn2 -127.98(12)
O3 Nd1 O1' Zn2 69.5(3)
O3' Nd1 O1' Zn2 154.48(15)
N3 Nd1 O1' Zn2 -158.87(14)
Zn1 Nd1 O1' Zn2 -52.48(10)
O1' Zn2 O2' C21' 175.2(3)
O2W Zn2 O2' C21' -78.8(3)
N2' Zn2 O2' C21' 31.7(3)
N1' Zn2 O2' C21' 103.2(3)
Nd1 Zn2 O2' C21' 162.7(3)
O1' Zn2 O2' Nd1 12.44(10)
O2W Zn2 O2' Nd1 118.41(11)
N2' Zn2 O2' Nd1 -131.06(10)
N1' Zn2 O2' Nd1 -59.6(2)
O1 Nd1 O2' C21' -24.9(3)
O2 Nd1 O2' C21' -93.0(3)
O1' Nd1 O2' C21' -171.0(3)
O1W Nd1 O2' C21' 96.9(3)
O5 Nd1 O2' C21' 90.0(4)
O6 Nd1 O2' C21' -47.4(3)
O3 Nd1 O2' C21' 24.0(3)
O3' Nd1 O2' C21' 156.4(3)
N3 Nd1 O2' C21' -23.1(6)
Zn1 Nd1 O2' C21' -59.9(3)
Zn2 Nd1 O2' C21' -159.7(4)
O1 Nd1 O2' Zn2 134.80(11)
O2 Nd1 O2' Zn2 66.67(10)
O1' Nd1 O2' Zn2 -11.34(9)
O1W Nd1 O2' Zn2 -103.39(11)
O5 Nd1 O2' Zn2 -110.3(3)
O6 Nd1 O2' Zn2 112.33(14)
O3 Nd1 O2' Zn2 -176.27(9)
O3' Nd1 O2' Zn2 -43.92(12)
N3 Nd1 O2' Zn2 136.6(4)
Zn1 Nd1 O2' Zn2 99.80(9)
O1 Nd1 O3' C2' -104.2(12)
O2 Nd1 O3' C2' -30.9(3)
O1' Nd1 O3' C2' 20.6(2)
O1W Nd1 O3' C2' 126.7(3)
O2' Nd1 O3' C2' 56.5(3)
O5 Nd1 O3' C2' -139.7(3)
O6 Nd1 O3' C2' -109.2(3)
O3 Nd1 O3' C2' -179.5(2)
N3 Nd1 O3' C2' -123.6(3)
Zn1 Nd1 O3' C2' -32.0(3)
Zn2 Nd1 O3' C2' 34.0(2)
O1 Nd1 O3' C1' 68.6(13)
O2 Nd1 O3' C1' 141.8(3)
O1' Nd1 O3' C1' -166.7(4)
O1W Nd1 O3' C1' -60.5(4)
O2' Nd1 O3' C1' -130.8(4)
O5 Nd1 O3' C1' 33.0(4)
O6 Nd1 O3' C1' 63.5(4)
O3 Nd1 O3' C1' -6.8(4)
N3 Nd1 O3' C1' 49.1(4)
Zn1 Nd1 O3' C1' 140.8(3)
Zn2 Nd1 O3' C1' -153.3(4)
O1 Nd1 N3 O7 -163(100)
O2 Nd1 N3 O7 -97(41)
O1' Nd1 N3 O7 -22(41)
O1W Nd1 N3 O7 78(41)
O2' Nd1 N3 O7 -165(100)
O5 Nd1 N3 O7 51(41)
O6 Nd1 N3 O7 -128(41)
O3 Nd1 N3 O7 144(41)
O3' Nd1 N3 O7 16(41)
Zn1 Nd1 N3 O7 -130(41)
Zn2 Nd1 N3 O7 -49(41)
O1 Nd1 N3 O6 -35.0(2)
O2 Nd1 N3 O6 31.3(2)
O1' Nd1 N3 O6 106.3(2)
O1W Nd1 N3 O6 -154.3(2)
O2' Nd1 N3 O6 -36.7(6)
O5 Nd1 N3 O6 179.5(4)
O3 Nd1 N3 O6 -87.8(2)
O3' Nd1 N3 O6 143.7(2)
Zn1 Nd1 N3 O6 -1.8(2)
Zn2 Nd1 N3 O6 78.8(3)
O1 Nd1 N3 O5 145.5(3)
O2 Nd1 N3 O5 -148.1(3)
O1' Nd1 N3 O5 -73.2(3)
O1W Nd1 N3 O5 26.2(3)
O2' Nd1 N3 O5 143.8(4)
O6 Nd1 N3 O5 -179.5(4)
O3 Nd1 N3 O5 92.7(3)
O3' Nd1 N3 O5 -35.7(3)
Zn1 Nd1 N3 O5 178.7(2)
Zn2 Nd1 N3 O5 -100.7(3)
O7 N3 O5 Nd1 -179.3(4)
O6 N3 O5 Nd1 -0.5(4)
O1 Nd1 O5 N3 -38.2(3)
O2 Nd1 O5 N3 35.8(3)
O1' Nd1 O5 N3 121.2(2)
O1W Nd1 O5 N3 -154.4(3)
O2' Nd1 O5 N3 -147.4(3)
O6 Nd1 O5 N3 0.3(2)
O3 Nd1 O5 N3 -76.7(3)
O3' Nd1 O5 N3 139.5(3)
Zn1 Nd1 O5 N3 -1.5(3)
Zn2 Nd1 O5 N3 127.3(2)
O7 N3 O6 Nd1 179.3(4)
O5 N3 O6 Nd1 0.5(4)
O1 Nd1 O6 N3 143.3(3)
O2 Nd1 O6 N3 -147.5(3)
O1' Nd1 O6 N3 -93.2(2)
O1W Nd1 O6 N3 31.3(3)
O2' Nd1 O6 N3 165.6(2)
O5 Nd1 O6 N3 -0.3(2)
O3 Nd1 O6 N3 81.2(2)
O3' Nd1 O6 N3 -37.0(2)
Zn1 Nd1 O6 N3 178.1(2)
Zn2 Nd1 O6 N3 -137.4(2)
O10 N4 O8 Zn1 -19.5(6)
O9 N4 O8 Zn1 156.1(3)
O2 Zn1 O8 N4 144.8(3)
O1 Zn1 O8 N4 -132.5(3)
N1 Zn1 O8 N4 -40.6(4)
N2 Zn1 O8 N4 50.0(4)
Nd1 Zn1 O8 N4 -173.4(3)
C1 O3 C2 C3 -5.0(6)
Nd1 O3 C2 C3 168.3(4)
C1 O3 C2 C7 176.9(4)
Nd1 O3 C2 C7 -9.8(4)
O3 C2 C3 C4 -174.5(4)
C7 C2 C3 C4 3.5(7)
C2 C3 C4 C5 -2.1(8)
C3 C4 C5 C6 0.5(8)
C4 C5 C6 C7 0.0(7)
C4 C5 C6 C8 176.2(5)
Zn1 O1 C7 C2 -152.3(3)
Nd1 O1 C7 C2 18.0(5)
Zn1 O1 C7 C6 30.7(4)
Nd1 O1 C7 C6 -159.0(3)
C3 C2 C7 O1 179.8(4)
O3 C2 C7 O1 -2.0(5)
C3 C2 C7 C6 -3.0(6)
O3 C2 C7 C6 175.1(3)
C5 C6 C7 O1 178.2(4)
C8 C6 C7 O1 2.2(6)
C5 C6 C7 C2 1.3(6)
C8 C6 C7 C2 -174.8(4)
C9 N1 C8 C6 175.6(3)
Zn1 N1 C8 C6 -9.4(5)
C5 C6 C8 N1 169.8(4)
C7 C6 C8 N1 -14.3(6)
C8 N1 C9 C10 2.2(6)
Zn1 N1 C9 C10 -173.2(3)
C8 N1 C9 C14 -175.4(3)
Zn1 N1 C9 C14 9.1(4)
C14 C9 C10 C11 -0.9(7)
N1 C9 C10 C11 -178.5(4)
C9 C10 C11 C12 0.5(8)
C10 C11 C12 C13 0.7(8)
C11 C12 C13 C14 -1.4(7)
C12 C13 C14 C9 1.0(6)
C12 C13 C14 N2 -179.7(4)
C10 C9 C14 C13 0.2(5)
N1 C9 C14 C13 178.0(3)
C10 C9 C14 N2 -179.2(4)
N1 C9 C14 N2 -1.4(5)
C15 N2 C14 C13 -0.5(6)
Zn1 N2 C14 C13 173.7(3)
C15 N2 C14 C9 178.9(3)
Zn1 N2 C14 C9 -6.9(4)
C14 N2 C15 C16 -179.7(3)
Zn1 N2 C15 C16 6.7(5)
N2 C15 C16 C17 -167.7(4)
N2 C15 C16 C21 12.8(6)
C21 C16 C17 C18 -1.6(6)
C15 C16 C17 C18 178.9(4)
C16 C17 C18 C19 1.0(7)
C17 C18 C19 C20 -0.5(7)
C18 C19 C20 O4 178.9(4)
C18 C19 C20 C21 0.7(6)
C22 O4 C20 C19 15.8(6)
C22 O4 C20 C21 -165.8(4)
Zn1 O2 C21 C16 -32.2(4)
Nd1 O2 C21 C16 147.9(3)
Zn1 O2 C21 C20 147.8(3)
Nd1 O2 C21 C20 -32.2(5)
C17 C16 C21 O2 -178.3(3)
C15 C16 C21 O2 1.2(6)
C17 C16 C21 C20 1.7(5)
C15 C16 C21 C20 -178.8(3)
C19 C20 C21 O2 178.8(4)
O4 C20 C21 O2 0.3(5)
C19 C20 C21 C16 -1.3(6)
O4 C20 C21 C16 -179.7(3)
C22' O4' C20' C19' 8.3(6)
C22' O4' C20' C21' -171.5(3)
O4' C20' C19' C18' 179.5(4)
C21' C20' C19' C18' -0.8(6)
C20' C19' C18' C17' 1.9(6)
C19' C18' C17' C16' -0.3(6)
C18' C17' C16' C21' -2.4(6)
C18' C17' C16' C15' 177.8(4)
Zn2 O2' C21' C16' -28.2(4)
Nd1 O2' C21' C16' 128.5(3)
Zn2 O2' C21' C20' 152.0(3)
Nd1 O2' C21' C20' -51.2(4)
C17' C16' C21' O2' -176.3(3)
C15' C16' C21' O2' 3.5(6)
C17' C16' C21' C20' 3.4(5)
C15' C16' C21' C20' -176.8(3)
O4' C20' C21' O2' -2.4(5)
C19' C20' C21' O2' 177.8(3)
O4' C20' C21' C16' 177.8(3)
C19' C20' C21' C16' -1.9(5)
C14' N2' C15' C16' -179.4(3)
Zn2 N2' C15' C16' 5.8(5)
C21' C16' C15' N2' 9.3(6)
C17' C16' C15' N2' -170.9(3)
C15' N2' C14' C13' -4.0(6)
Zn2 N2' C14' C13' 171.3(3)
C15' N2' C14' C9' 174.8(3)
Zn2 N2' C14' C9' -9.9(4)
N2' C14' C13' C12' 178.2(4)
C9' C14' C13' C12' -0.6(6)
C14' C13' C12' C11' 0.1(7)
C13' C12' C11' C10' 0.3(8)
C12' C11' C10' C9' -0.3(7)
C11' C10' C9' N1' -179.6(4)
C11' C10' C9' C14' -0.2(6)
C8' N1' C9' C10' 7.0(6)
Zn2 N1' C9' C10' -172.7(3)
C8' N1' C9' C14' -172.4(3)
Zn2 N1' C9' C14' 7.9(4)
C13' C14' C9' C10' 0.6(5)
N2' C14' C9' C10' -178.3(3)
C13' C14' C9' N1' -180.0(3)
N2' C14' C9' N1' 1.2(5)
C9' N1' C8' C6' 177.2(3)
Zn2 N1' C8' C6' -3.1(5)
N1' C8' C6' C7' -18.1(6)
N1' C8' C6' C5' 164.7(4)
C7' C6' C5' C4' 2.3(6)
C8' C6' C5' C4' 179.6(4)
C6' C5' C4' C3' -4.1(7)
C5' C4' C3' C2' 0.7(7)
C1' O3' C2' C3' -9.9(6)
Nd1 O3' C2' C3' 163.7(3)
C1' O3' C2' C7' 170.3(4)
Nd1 O3' C2' C7' -16.1(4)
C4' C3' C2' O3' -175.2(4)
C4' C3' C2' C7' 4.6(6)
Zn2 O1' C7' C2' -151.3(3)
Nd1 O1' C7' C2' 30.8(5)
Zn2 O1' C7' C6' 32.4(5)
Nd1 O1' C7' C6' -145.5(3)
O3' C2' C7' O1' -3.0(5)
C3' C2' C7' O1' 177.2(4)
O3' C2' C7' C6' 173.5(3)
C3' C2' C7' C6' -6.3(6)
C5' C6' C7' O1' 179.0(3)
C8' C6' C7' O1' 2.0(6)
C5' C6' C7' C2' 2.8(5)
C8' C6' C7' C2' -174.3(4)
